data_4334115
loop_
_publ_author_name
'Shalina C. Bottorff'
'Adam L. Moore'
'Ariana R. Wemple'
'Dejan-Kre\<simir Bu\<car'
'Leonard R. MacGillivray'
'Paul D. Benny'

_publ_contact_author_address
;
Department of Chemistry,
Washington State University, 
PO Box 644630, 
Pullman, WA 99164, USA 
;
_publ_contact_author_email bennyp@wsu.edu
_publ_contact_author_name 'Bennny, Paul D.'
_publ_contact_author_phone 509-335-3858
_publ_section_title
;
 pH-Controlled Coordination Mode Rearrangements of "Clickable"
 Huisgen-Based Multidentate Ligands with [MI(CO)3]+ (M = Re,99mTc)
;
_journal_name_full 'Inorganic Chemistry'
_journal_page_first 2939
_journal_page_last 2950
_journal_paper_doi 10.1021/ic302330u
_journal_volume 52
_journal_year 2013
_chemical_formula_moiety 'C14 H11 N2 O5 Re'
_chemical_formula_sum 'C14 H11 N2 O5 Re'
_chemical_formula_weight 473.45
_space_group_IT_number 15
_symmetry_cell_setting monoclinic
_symmetry_space_group_name_Hall '-C 2yc'
_symmetry_space_group_name_H-M 'C 1 2/c 1'
_atom_sites_solution_hydrogens geom
_atom_sites_solution_primary direct
_atom_sites_solution_secondary difmap
_audit_creation_date 2010-04-08T00:57:41-00:00
_audit_creation_method 'WinGX routine CIF_UPDATE'
_cell_angle_alpha 90
_cell_angle_beta 112.645(5)
_cell_angle_gamma 90
_cell_formula_units_Z 8
_cell_length_a 33.026(4)
_cell_length_b 6.8209(8)
_cell_length_c 14.1322(15)
_cell_measurement_reflns_used 6614
_cell_measurement_temperature 125(2)
_cell_measurement_theta_max 27.88
_cell_measurement_theta_min 1.00
_cell_volume 2938.1(6)
_computing_cell_refinement 'HKL Scalepack (Otwinowski & Minor, 1997)'
_computing_data_collection 'Collect (Nonius BV, 1997-2000)'
_computing_data_reduction 'HKL Denzo, Scalepack (Otwinowski & Minor, 1997)'
_computing_molecular_graphics 'Mercury (Macrae, 2008)'
_computing_publication_material 'WinGX (Farrugia, 1999)'
_computing_structure_refinement 'SHELXL (Sheldrick, 2008)'
_computing_structure_solution 'SHELXS (Sheldrick, 2008)'
_diffrn_ambient_temperature 125(2)
_diffrn_detector_area_resol_mean 9
_diffrn_measured_fraction_theta_full 0.998
_diffrn_measured_fraction_theta_max 0.998
_diffrn_measurement_device_type KappaCCD
_diffrn_measurement_method 'CCD phi and omega scans'
_diffrn_radiation_monochromator graphite
_diffrn_radiation_type MoK\a
_diffrn_radiation_wavelength 0.71073
_diffrn_reflns_av_R_equivalents 0.0414
_diffrn_reflns_av_unetI/netI 0.0273
_diffrn_reflns_limit_h_max 38
_diffrn_reflns_limit_h_min -38
_diffrn_reflns_limit_k_max 8
_diffrn_reflns_limit_k_min -8
_diffrn_reflns_limit_l_max 16
_diffrn_reflns_limit_l_min -16
_diffrn_reflns_number 9485
_diffrn_reflns_theta_full 25
_diffrn_reflns_theta_max 25
_diffrn_reflns_theta_min 3.12
_exptl_absorpt_coefficient_mu 8.296
_exptl_absorpt_correction_T_max 0.7600
_exptl_absorpt_correction_T_min 0.2047
_exptl_absorpt_correction_type multi-scan
_exptl_absorpt_process_details 'HKL Scalepack (Otwinowski & Minor, 1997)'
_exptl_crystal_colour colorless
_exptl_crystal_density_diffrn 2.141
_exptl_crystal_description plate
_exptl_crystal_F_000 1792
_exptl_crystal_size_max 0.28
_exptl_crystal_size_mid 0.23
_exptl_crystal_size_min 0.04
_refine_diff_density_max 2.388
_refine_diff_density_min -1.807
_refine_diff_density_rms 0.24
_refine_ls_extinction_method none
_refine_ls_goodness_of_fit_ref 0.965
_refine_ls_hydrogen_treatment constr
_refine_ls_matrix_type full
_refine_ls_number_parameters 199
_refine_ls_number_reflns 2584
_refine_ls_number_restraints 2
_refine_ls_restrained_S_all 0.966
_refine_ls_R_factor_all 0.0345
_refine_ls_R_factor_gt 0.0333
_refine_ls_shift/su_max 0
_refine_ls_shift/su_mean 0
_refine_ls_structure_factor_coef Fsqd
_refine_ls_weighting_details 'calc w=1/[\s^2^(Fo^2^)+(0.0867P)^2^+0.0000P] where P=(Fo^2^+2Fc^2^)/3'
_refine_ls_weighting_scheme calc
_refine_ls_wR_factor_gt 0.0916
_refine_ls_wR_factor_ref 0.093
_reflns_number_gt 2452
_reflns_number_total 2584
_reflns_threshold_expression >2\s(I)
_cod_data_source_file ic302330u_si_002_2.cif
_cod_data_source_block 6
_cod_database_code 4334115

loop_
_space_group_symop_operation_xyz
'x, y, z'
'-x, y, -z+1/2'
'x+1/2, y+1/2, z'
'-x+1/2, y+1/2, -z+1/2'
'-x, -y, -z'
'x, -y, z-1/2'
'-x+1/2, -y+1/2, -z'
'x+1/2, -y+1/2, z-1/2'

loop_
_atom_site_label
_atom_site_type_symbol
_atom_site_fract_x
_atom_site_fract_y
_atom_site_fract_z
_atom_site_U_iso_or_equiv
_atom_site_adp_type
_atom_site_occupancy
_atom_site_symmetry_multiplicity
_atom_site_calc_flag
_atom_site_refinement_flags
C1 C 0.16519(14) -0.1064(6) 0.1338(3) 0.0172(9) Uani 1 1 d .
C2 C 0.18713(14) 0.2214(7) 0.0652(3) 0.0194(8) Uani 1 1 d U
C3 C 0.10796(14) 0.1899(6) 0.0721(3) 0.0174(8) Uani 1 1 d U
C4 C 0.20605(15) -0.0911(7) -0.0923(3) 0.0191(9) Uani 1 1 d .
C5 C 0.22355(15) -0.2130(6) -0.1440(3) 0.0203(9) Uani 1 1 d .
C6 C 0.20461(15) -0.3939(7) -0.1776(3) 0.0222(9) Uani 1 1 d .
C7 C 0.1676(2) -0.4457(6) -0.1593(4) 0.0258(12) Uani 1 1 d .
C8 C 0.15164(14) -0.3170(6) -0.1061(3) 0.0182(9) Uani 1 1 d .
C9 C 0.11331(16) -0.3633(6) -0.0794(4) 0.0219(10) Uani 1 1 d .
C10 C 0.06297(15) -0.1038(7) -0.1796(3) 0.0259(10) Uani 1 1 d .
C11 C 0.08120(16) 0.0829(7) -0.2080(3) 0.0205(9) Uani 1 1 d .
C12 C 0.05793(14) -0.2322(7) -0.0229(3) 0.0214(9) Uani 1 1 d .
C13 C 0.02595(15) -0.3828(7) -0.0798(4) 0.0247(10) Uani 1 1 d .
C14 C 0.0008(2) -0.5043(9) -0.1257(4) 0.0329(12) Uani 1 1 d .
H4 H 0.2192 0.0335 -0.0703 0.023 Uiso 1 1 calc R
H5 H 0.2486 -0.1733 -0.1566 0.024 Uiso 1 1 calc R
H6 H 0.2166 -0.4809 -0.2124 0.027 Uiso 1 1 calc R
H7 H 0.1534 -0.5676 -0.1829 0.031 Uiso 1 1 calc R
H9A H 0.1235 -0.4305 -0.0121 0.026 Uiso 1 1 calc R
H9B H 0.0933 -0.4533 -0.1314 0.026 Uiso 1 1 calc R
H10A H 0.0327 -0.0775 -0.1848 0.031 Uiso 1 1 calc R
H10B H 0.0613 -0.2067 -0.2305 0.031 Uiso 1 1 calc R
H12A H 0.075 -0.2802 0.0473 0.026 Uiso 1 1 calc R
H12B H 0.0421 -0.1125 -0.0173 0.026 Uiso 1 1 calc R
H14 H -0.0195 -0.6025 -0.1629 0.039 Uiso 1 1 calc R
N1 N 0.17095(11) -0.1417(5) -0.0718(2) 0.0145(7) Uani 1 1 d .
N2 N 0.08912(11) -0.1814(5) -0.0747(3) 0.0162(7) Uani 1 1 d .
O1 O 0.18088(11) -0.1954(5) 0.2089(2) 0.0293(7) Uani 1 1 d .
O2 O 0.21592(11) 0.3305(5) 0.0987(3) 0.0334(8) Uani 1 1 d .
O3 O 0.09102(11) 0.2832(5) 0.1136(2) 0.0310(8) Uani 1 1 d .
O4 O 0.11137(9) 0.1707(4) -0.1366(2) 0.0202(6) Uani 1 1 d .
O5 O 0.06312(12) 0.1408(5) -0.2968(2) 0.0323(8) Uani 1 1 d .
Re1 Re 0.140422(5) 0.03760(2) 0.009747(10) 0.01307(14) Uani 1 1 d U

loop_
_atom_site_aniso_label
_atom_site_aniso_U_11
_atom_site_aniso_U_22
_atom_site_aniso_U_33
_atom_site_aniso_U_23
_atom_site_aniso_U_13
_atom_site_aniso_U_12
C1 0.019(2) 0.015(2) 0.021(2) -0.0018(18) 0.0107(18) -0.0005(17)
C2 0.021(2) 0.025(2) 0.016(2) -0.0067(16) 0.0106(17) -0.0081(14)
C3 0.015(2) 0.015(2) 0.024(2) 0.0004(16) 0.0084(16) 0.0017(16)
C4 0.022(2) 0.0133(17) 0.022(2) 0.0001(18) 0.0077(18) -0.0052(18)
C5 0.022(2) 0.020(2) 0.021(2) 0.0020(18) 0.0106(18) -0.0040(19)
C6 0.025(2) 0.021(2) 0.027(2) -0.0008(19) 0.016(2) 0.0020(19)
C7 0.038(3) 0.015(2) 0.030(3) -0.0071(17) 0.020(3) -0.0026(18)
C8 0.019(2) 0.0164(19) 0.020(2) -0.0004(17) 0.0084(17) -0.0018(18)
C9 0.029(2) 0.013(2) 0.030(2) -0.0022(18) 0.019(2) -0.0042(18)
C10 0.023(2) 0.032(3) 0.018(2) 0.0026(19) 0.0022(19) -0.011(2)
C11 0.026(2) 0.0194(18) 0.020(2) 0.0020(19) 0.014(2) 0.009(2)
C12 0.021(2) 0.026(2) 0.023(2) -0.0046(18) 0.0152(18) -0.0099(19)
C13 0.021(2) 0.035(3) 0.023(2) -0.003(2) 0.0126(19) -0.011(2)
C14 0.034(3) 0.038(2) 0.030(3) 0.000(2) 0.016(3) -0.014(3)
N1 0.0189(18) 0.0104(15) 0.0141(16) 0.0009(12) 0.0063(14) -0.0002(13)
N2 0.0155(17) 0.0193(18) 0.0161(17) -0.0022(14) 0.0088(14) -0.0045(15)
O1 0.0398(19) 0.0252(16) 0.0202(16) 0.0065(14) 0.0084(14) 0.0046(15)
O2 0.038(2) 0.0322(17) 0.0349(19) -0.0135(16) 0.0196(16) -0.0194(17)
O3 0.0359(19) 0.0319(18) 0.0299(17) -0.0035(15) 0.0178(15) 0.0067(16)
O4 0.0228(16) 0.0203(14) 0.0188(15) 0.0054(12) 0.0093(13) 0.0038(13)
O5 0.046(2) 0.0273(17) 0.0199(17) 0.0094(14) 0.0089(15) 0.0138(16)
Re1 0.01648(19) 0.0100(2) 0.01375(18) -0.00022(4) 0.00700(12) -0.00149(5)

loop_
_atom_type_symbol
_atom_type_description
_atom_type_scat_dispersion_real
_atom_type_scat_dispersion_imag
_atom_type_scat_source
C C 0.0033 0.0016 'International Tables Vol C Tables 4.2.6.8 and 6.1.1.4'
H H 0 0 'International Tables Vol C Tables 4.2.6.8 and 6.1.1.4'
N N 0.0061 0.0033 'International Tables Vol C Tables 4.2.6.8 and 6.1.1.4'
O O 0.0106 0.006 'International Tables Vol C Tables 4.2.6.8 and 6.1.1.4'
Re Re -1.0185 7.231 'International Tables Vol C Tables 4.2.6.8 and 6.1.1.4'

loop_
_geom_angle_atom_site_label_1
_geom_angle_atom_site_label_2
_geom_angle_atom_site_label_3
_geom_angle
C1 Re1 C2 88.16(18)
C1 Re1 C3 88.52(17)
C1 Re1 N1 94.32(15)
C1 Re1 N2 96.67(15)
C1 Re1 O4 174.19(15)
C2 Re1 C3 87.83(18)
C2 Re1 N1 96.94(16)
C2 Re1 N2 171.36(14)
C2 Re1 O4 96.33(16)
C3 Re1 N1 174.51(15)
C3 Re1 N2 99.42(15)
C3 Re1 O4 95.32(15)
C4 C5 C6 119.7(4)
C4 C5 H5 120.1
C4 N1 C8 118.4(4)
C4 N1 Re1 125.7(3)
C5 C4 H4 118.9
C5 C6 C7 118.5(4)
C5 C6 H6 120.8
C6 C5 H5 120.1
C6 C7 H7 120.5
C7 C6 H6 120.8
C7 C8 C9 122.8(4)
C8 C7 C6 119.1(4)
C8 C7 H7 120.5
C8 C9 H9A 109.4
C8 C9 H9B 109.4
C8 C9 N2 111.0(3)
C8 N1 Re1 115.8(3)
C9 N2 C10 111.4(4)
C9 N2 C12 107.8(3)
C9 N2 Re1 105.8(3)
C10 N2 C12 108.6(3)
C10 N2 Re1 108.9(3)
C11 C10 H10A 108.6
C11 C10 H10B 108.6
C11 O4 Re1 119.9(3)
C12 N2 Re1 114.4(2)
C13 C12 H12A 109.2
C13 C12 H12B 109.2
C13 C12 N2 112.0(3)
C13 C14 H14 180
C14 C13 C12 179.0(5)
H9A C9 H9B 108
H10A C10 H10B 107.5
H12A C12 H12B 107.9
N1 C4 C5 122.3(4)
N1 C4 H4 118.9
N1 C8 C7 121.9(4)
N1 C8 C9 115.2(4)
N1 Re1 N2 75.61(12)
N2 C10 C11 114.8(4)
N2 C10 H10A 108.6
N2 C10 H10B 108.6
N2 C12 H12A 109.2
N2 C12 H12B 109.2
N2 C9 H9A 109.4
N2 C9 H9B 109.4
O1 C1 Re1 178.8(4)
O2 C2 Re1 178.9(4)
O3 C3 Re1 176.0(4)
O4 C11 C10 117.1(4)
O4 Re1 N1 81.49(12)
O4 Re1 N2 78.43(12)
O5 C11 C10 116.8(4)
O5 C11 O4 126.0(4)

loop_
_geom_bond_atom_site_label_1
_geom_bond_atom_site_label_2
_geom_bond_distance
C2 O2 1.156(5)
C2 Re1 1.906(4)
C3 O3 1.146(5)
C4 H4 0.95
C4 N1 1.344(6)
C5 C4 1.373(6)
C5 C6 1.382(6)
C5 H5 0.95
C6 C7 1.390(7)
C6 H6 0.95
C7 H7 0.95
C8 C7 1.384(7)
C8 C9 1.487(6)
C8 N1 1.354(5)
C9 H9A 0.99
C9 H9B 0.99
C10 C11 1.527(7)
C10 H10A 0.99
C10 H10B 0.99
C11 O4 1.263(6)
C11 O5 1.229(6)
C12 H12A 0.99
C12 H12B 0.99
C13 C12 1.470(6)
C13 C14 1.176(8)
C14 H14 0.95
N2 C10 1.496(6)
N2 C12 1.516(5)
N2 C9 1.491(6)
N2 Re1 2.229(3)
O1 C1 1.158(5)
Re1 C1 1.898(4)
Re1 C3 1.932(4)
Re1 N1 2.176(3)
Re1 O4 2.120(3)
